data_7209484
loop_
_publ_author_name
'Schaefer, J.'
'Bluhm, K.'

_publ_section_title
;
 Synthese und Kristallstruktur von Verbindungen des Typs Cu M (B5 O10) (M=
 Tm3+, Lu3+)
;
_journal_name_full
;
Zeitschrift fuer Naturforschung, Teil B. Anorganische Chemie, Organische
 Chemie (42,1987-)
;
_journal_page_first 762
_journal_page_last 766
_journal_volume 50
_journal_year 1995
_chemical_formula_sum 'B5 Cu O10 Tm'
_chemical_name_systematic 'Cu Tm (B5 O10)'
_space_group_IT_number 45
_symmetry_space_group_name_Hall 'I 2 -2c'
_symmetry_space_group_name_H-M 'I b a 2'
_cell_angle_alpha 90
_cell_angle_beta 90
_cell_angle_gamma 90
_cell_formula_units_Z 4
_cell_length_a 6.22
_cell_length_b 8.447
_cell_length_c 12.66
_cell_volume 665.161
_citation_journal_id_ASTM ZNBSEN
_cod_data_source_file boron4-x_178.cif
_cod_data_source_block B5Cu1O10Tm1
_cod_original_cell_volume 665.1606
_cod_original_formula_sum 'B5 Cu1 O10 Tm1'
_cod_database_code 7209484

loop_
_symmetry_equiv_pos_as_xyz
x,y,z
-x,-y,z
-x,y,z+1/2
x,-y,z+1/2
x+1/2,y+1/2,z+1/2
-x+1/2,-y+1/2,z+1/2
-x+1/2,y+1/2,z+1
x+1/2,-y+1/2,z+1

loop_
_atom_site_label
_atom_site_type_symbol
_atom_site_fract_x
_atom_site_fract_y
_atom_site_fract_z
_atom_site_occupancy
_atom_site_U_iso_or_equiv
Tm1 Tm+3 0 0.5 0.18797 1 0.0
O3 O-2 0.151 0.1238 0.9408 1 0.0
O1 O-2 0.0533 0.6582 0.3314 1 0.0
Cu1 Cu+2 0 0.5 0.9399 1 0.0
B2 B+3 0.1159 0.1899 0.0397 1 0.0
O2 O-2 0.153 0.9103 0.2557 1 0.0
O4 O-2 0.1459 0.1 0.1281 1 0.0
B3 B+3 0 0 0.1931 1 0.0
B1 B+3 0.1177 0.8069 0.3419 1 0.0
O5 O-2 0.0689 0.3452 0.0525 1 0.0
